data_4329346
loop_
_publ_author_name
'Daniel L\"assig'
'J\"org Lincke'
'Renata Gerhardt'
'Harald Krautscheid'

_publ_contact_author_address
;
Universit\"at Leipzig
Fakult\"at f\"ur Chemie und Mineralogie
Institut f\"ur Anorganische  Chemie
Johannisallee 29
D-04103 Leipzig
Germany
;
_publ_contact_author_email Krautscheid@rz.uni-leipzig.de
_publ_contact_author_fax 00493419736199
_publ_contact_author_name
;
Harald Krautscheid
;
_publ_contact_author_phone 00493419736172
_publ_section_title
;
 Solid-State Syntheses of Coordination Polymers by Thermal Conversion of
 Molecular Building Blocks and Polymeric Precursors
;
_journal_name_full 'Inorganic Chemistry'
_journal_page_first 6180
_journal_page_last 6189
_journal_paper_doi 10.1021/ic300235s
_journal_volume 51
_journal_year 2012
_chemical_formula_moiety 'C20 H16 N6 O4 Zn'
_chemical_formula_sum 'C20 H16 N6 O4 Zn'
_chemical_formula_weight 469.76
_chemical_name_systematic
;
 ?
;
_space_group_IT_number 9
_symmetry_cell_setting monoclinic
_symmetry_Int_Tables_number 9
_symmetry_space_group_name_Hall 'C -2yc'
_symmetry_space_group_name_H-M 'C 1 c 1'
_atom_sites_solution_hydrogens geom
_atom_sites_solution_primary direct
_atom_sites_solution_secondary difmap
_audit_creation_method SHELXL-97
_cell_angle_alpha 90.00
_cell_angle_beta 98.544(12)
_cell_angle_gamma 90.00
_cell_formula_units_Z 4
_cell_length_a 6.6474(9)
_cell_length_b 19.167(2)
_cell_length_c 15.366(3)
_cell_measurement_reflns_used 8278
_cell_measurement_temperature 213(2)
_cell_measurement_theta_max 27.00
_cell_measurement_theta_min 1.90
_cell_volume 1936.1(5)
_computing_cell_refinement 'STOE X-AREA'
_computing_data_collection 'STOE X-AREA'
_computing_data_reduction 'STOE X-AREA, STOE X-RED'
_computing_molecular_graphics 'DIAMOND 3.2'
_computing_publication_material 'WinGX publication routines (Farrugia, 1999)'
_computing_structure_refinement 'SHELXL-97 Sheldrick, G. M. (2008) Acta Cryst.'
_computing_structure_solution 'SHELXS-97 Sheldrick, G. M. (2008) Acta Cryst.'
_diffrn_ambient_temperature 213(2)
_diffrn_detector_area_resol_mean 6.67
_diffrn_measured_fraction_theta_full 0.979
_diffrn_measured_fraction_theta_max 0.979
_diffrn_measurement_device_type 'STOE IPDS-I'
_diffrn_measurement_method '\w scans'
_diffrn_radiation_monochromator graphite
_diffrn_radiation_source 'fine-focus sealed tube'
_diffrn_radiation_type MoK\a
_diffrn_radiation_wavelength 0.71073
_diffrn_reflns_av_R_equivalents 0.0448
_diffrn_reflns_av_sigmaI/netI 0.0275
_diffrn_reflns_limit_h_max 8
_diffrn_reflns_limit_h_min -7
_diffrn_reflns_limit_k_max 24
_diffrn_reflns_limit_k_min -24
_diffrn_reflns_limit_l_max 19
_diffrn_reflns_limit_l_min -17
_diffrn_reflns_number 4644
_diffrn_reflns_theta_full 27.00
_diffrn_reflns_theta_max 26.98
_diffrn_reflns_theta_min 1.90
_diffrn_standards_number none
_exptl_absorpt_coefficient_mu 1.311
_exptl_absorpt_correction_type none
_exptl_crystal_colour colourless
_exptl_crystal_density_diffrn 1.612
_exptl_crystal_description needle
_exptl_crystal_F_000 960
_exptl_crystal_size_max 0.50
_exptl_crystal_size_mid 0.16
_exptl_crystal_size_min 0.14
_refine_diff_density_max 0.395
_refine_diff_density_min -0.466
_refine_diff_density_rms 0.072
_refine_ls_abs_structure_details 'Flack H D (1983), Acta Cryst. A39, 876-881'
_refine_ls_abs_structure_Flack -0.013(10)
_refine_ls_extinction_method none
_refine_ls_goodness_of_fit_ref 1.070
_refine_ls_hydrogen_treatment constr
_refine_ls_matrix_type full
_refine_ls_number_parameters 282
_refine_ls_number_reflns 3291
_refine_ls_number_restraints 2
_refine_ls_restrained_S_all 1.070
_refine_ls_R_factor_all 0.0293
_refine_ls_R_factor_gt 0.0280
_refine_ls_shift/su_max 0.000
_refine_ls_shift/su_mean 0.000
_refine_ls_structure_factor_coef Fsqd
_refine_ls_weighting_details 'calc w=1/[\s^2^(Fo^2^)+(0.0502P)^2^+0.0000P] where P=(Fo^2^+2Fc^2^)/3'
_refine_ls_weighting_scheme calc
_refine_ls_wR_factor_gt 0.0710
_refine_ls_wR_factor_ref 0.0718
_reflns_number_gt 3141
_reflns_number_total 3291
_reflns_threshold_expression >2sigma(I)
_cod_data_source_file ic300235s_si_002_9.cif
_cod_data_source_block compound_6
_cod_original_cell_volume 1936.0(5)
_cod_original_sg_symbol_H-M 'C c'
_cod_database_code 4329346

loop_
_symmetry_equiv_pos_as_xyz
'x, y, z'
'x, -y, z+1/2'
'x+1/2, y+1/2, z'
'x+1/2, -y+1/2, z+1/2'

loop_
_atom_site_label
_atom_site_type_symbol
_atom_site_fract_x
_atom_site_fract_y
_atom_site_fract_z
_atom_site_U_iso_or_equiv
_atom_site_adp_type
_atom_site_occupancy
_atom_site_symmetry_multiplicity
_atom_site_calc_flag
_atom_site_refinement_flags
C1 C 0.0922(5) 0.41818(14) 0.3584(2) 0.0334(7) Uani 1 1 d .
C2 C 0.2246(5) 0.45432(15) 0.2990(2) 0.0307(6) Uani 1 1 d .
C3 C 0.4217(6) 0.47585(15) 0.3306(2) 0.0334(6) Uani 1 1 d .
H3 H 0.4706 0.4731 0.3911 0.040 Uiso 1 1 calc R
C4 C 0.5469(5) 0.50152(16) 0.2729(2) 0.0345(7) Uani 1 1 d .
H4 H 0.6811 0.5154 0.2937 0.041 Uiso 1 1 calc R
C5 C 0.4692(5) 0.50621(14) 0.1838(2) 0.0324(7) Uani 1 1 d .
C6 C 0.2693(5) 0.48871(17) 0.1518(2) 0.0389(7) Uani 1 1 d .
H6 H 0.2176 0.4945 0.0919 0.047 Uiso 1 1 calc R
C7 C 0.1464(5) 0.46230(17) 0.2102(2) 0.0374(7) Uani 1 1 d .
H7 H 0.0108 0.4499 0.1897 0.045 Uiso 1 1 calc R
C8 C 0.6316(9) 0.40174(19) 0.0628(4) 0.0670(14) Uani 1 1 d .
H8A H 0.4948 0.3947 0.0321 0.100 Uiso 1 1 calc R
H8B H 0.6408 0.3839 0.1224 0.100 Uiso 1 1 calc R
H8C H 0.7277 0.3772 0.0322 0.100 Uiso 1 1 calc R
C9 C 0.6799(5) 0.47757(15) 0.0657(2) 0.0330(6) Uani 1 1 d .
C10 C 0.6976(6) 0.58512(14) 0.1081(2) 0.0380(7) Uani 1 1 d .
H10 H 0.6790 0.6269 0.1380 0.046 Uiso 1 1 calc R
C11 C 0.2971(5) 0.27622(16) 0.5960(2) 0.0297(6) Uani 1 1 d .
C12 C 0.4709(5) 0.26263(14) 0.66979(19) 0.0271(6) Uani 1 1 d .
C13 C 0.4729(5) 0.29268(16) 0.75294(19) 0.0304(6) Uani 1 1 d .
H13 H 0.3567 0.3162 0.7657 0.037 Uiso 1 1 calc R
C14 C 0.6445(5) 0.28836(16) 0.8174(2) 0.0312(6) Uani 1 1 d .
H14 H 0.6431 0.3076 0.8736 0.037 Uiso 1 1 calc R
C15 C 0.8177(5) 0.25504(14) 0.79685(19) 0.0260(6) Uani 1 1 d .
C16 C 0.8171(5) 0.22292(16) 0.7151(2) 0.0316(6) Uani 1 1 d .
H16 H 0.9337 0.1997 0.7024 0.038 Uiso 1 1 calc R
C17 C 0.6432(5) 0.22560(15) 0.6528(2) 0.0316(6) Uani 1 1 d .
H17 H 0.6407 0.2024 0.5988 0.038 Uiso 1 1 calc R
C18 C 1.0471(7) 0.38557(15) 0.8839(3) 0.0474(9) Uani 1 1 d .
H18A H 0.9349 0.3959 0.9156 0.071 Uiso 1 1 calc R
H18B H 1.0047 0.3932 0.8215 0.071 Uiso 1 1 calc R
H18C H 1.1610 0.4159 0.9047 0.071 Uiso 1 1 calc R
C19 C 1.1099(5) 0.31120(14) 0.89921(19) 0.0280(6) Uani 1 1 d .
C20 C 1.1187(5) 0.19898(15) 0.8879(2) 0.0310(6) Uani 1 1 d .
H20 H 1.0859 0.1526 0.8718 0.037 Uiso 1 1 calc R
N1 N 0.8154(5) 0.57803(12) 0.04816(19) 0.0306(6) Uani 1 1 d .
N2 N 0.8043(4) 0.50923(12) 0.02018(17) 0.0332(5) Uani 1 1 d .
N3 N 0.6053(4) 0.52343(12) 0.12143(18) 0.0319(6) Uani 1 1 d .
N4 N 1.2820(4) 0.21786(11) 0.94150(17) 0.0284(5) Uani 1 1 d .
N5 N 1.2767(4) 0.29063(11) 0.94903(16) 0.0283(5) Uani 1 1 d .
N6 N 1.0028(4) 0.25520(12) 0.85878(16) 0.0269(5) Uani 1 1 d .
O1 O 0.1844(4) 0.40132(13) 0.43602(17) 0.0401(6) Uani 1 1 d .
O2 O -0.0884(4) 0.40582(13) 0.33056(18) 0.0482(6) Uani 1 1 d .
O3 O 0.1586(4) 0.31802(12) 0.61360(15) 0.0375(5) Uani 1 1 d .
O4 O 0.2997(4) 0.24980(13) 0.52260(16) 0.0437(6) Uani 1 1 d .
Zn1 Zn 0.00000(3) 0.348070(13) 0.50000(2) 0.02514(9) Uani 1 1 d .

loop_
_atom_site_aniso_label
_atom_site_aniso_U_11
_atom_site_aniso_U_22
_atom_site_aniso_U_33
_atom_site_aniso_U_23
_atom_site_aniso_U_13
_atom_site_aniso_U_12
C1 0.0309(18) 0.0322(14) 0.0397(17) 0.0042(12) 0.0141(13) 0.0056(12)
C2 0.0267(15) 0.0279(13) 0.0388(16) 0.0050(11) 0.0092(12) 0.0036(11)
C3 0.0366(18) 0.0300(13) 0.0338(16) 0.0039(12) 0.0056(13) 0.0026(12)
C4 0.0309(19) 0.0326(14) 0.0402(19) 0.0027(14) 0.0055(13) 0.0004(12)
C5 0.0360(19) 0.0266(13) 0.0368(16) 0.0046(11) 0.0127(14) -0.0003(12)
C6 0.0284(17) 0.0503(18) 0.0376(17) 0.0122(14) 0.0039(13) 0.0004(13)
C7 0.0205(16) 0.0481(17) 0.0436(18) 0.0063(14) 0.0041(13) -0.0002(12)
C8 0.089(4) 0.0374(18) 0.084(3) -0.0206(19) 0.045(3) -0.027(2)
C9 0.0331(17) 0.0308(14) 0.0344(15) -0.0019(11) 0.0035(12) -0.0056(12)
C10 0.043(2) 0.0236(12) 0.052(2) -0.0001(12) 0.0199(16) -0.0003(12)
C11 0.0203(16) 0.0345(14) 0.0321(16) 0.0074(12) -0.0033(12) -0.0076(12)
C12 0.0268(16) 0.0296(13) 0.0239(14) 0.0051(10) 0.0007(11) -0.0052(11)
C13 0.0225(15) 0.0426(15) 0.0265(14) 0.0029(11) 0.0048(11) 0.0054(11)
C14 0.0278(17) 0.0414(15) 0.0246(14) -0.0009(12) 0.0046(12) 0.0041(12)
C15 0.0237(15) 0.0283(12) 0.0253(14) 0.0049(10) 0.0016(12) -0.0001(11)
C16 0.0301(18) 0.0324(13) 0.0328(16) -0.0017(12) 0.0065(13) 0.0078(12)
C17 0.0313(17) 0.0336(14) 0.0291(15) -0.0030(11) 0.0019(12) 0.0001(12)
C18 0.049(2) 0.0254(15) 0.064(2) 0.0005(14) -0.0025(18) 0.0024(13)
C19 0.0272(16) 0.0268(13) 0.0305(14) 0.0005(10) 0.0064(11) 0.0000(10)
C20 0.0261(16) 0.0259(13) 0.0382(16) 0.0009(11) -0.0046(12) 0.0019(11)
N1 0.0295(14) 0.0257(11) 0.0376(14) 0.0032(10) 0.0087(11) 0.0013(10)
N2 0.0348(15) 0.0304(12) 0.0343(13) -0.0049(10) 0.0049(11) -0.0049(10)
N3 0.0302(15) 0.0270(11) 0.0403(15) 0.0042(10) 0.0111(12) -0.0017(10)
N4 0.0275(15) 0.0245(11) 0.0325(13) 0.0004(9) 0.0020(11) -0.0015(10)
N5 0.0310(14) 0.0257(10) 0.0284(12) -0.0019(9) 0.0052(10) -0.0025(9)
N6 0.0233(14) 0.0282(11) 0.0288(13) 0.0020(9) 0.0030(10) 0.0002(10)
O1 0.0356(14) 0.0456(13) 0.0408(14) 0.0126(11) 0.0112(11) 0.0023(10)
O2 0.0330(14) 0.0580(15) 0.0555(15) 0.0137(12) 0.0130(11) -0.0060(11)
O3 0.0286(12) 0.0482(12) 0.0335(12) 0.0068(9) -0.0025(9) 0.0039(9)
O4 0.0427(15) 0.0552(14) 0.0298(12) -0.0048(10) -0.0059(10) -0.0014(11)
Zn1 0.02217(15) 0.02796(14) 0.02479(15) -0.00078(14) 0.00180(10) 0.00003(14)

loop_
_atom_type_symbol
_atom_type_description
_atom_type_scat_dispersion_real
_atom_type_scat_dispersion_imag
_atom_type_scat_source
C C 0.0033 0.0016 'International Tables Vol C Tables 4.2.6.8 and 6.1.1.4'
H H 0.0000 0.0000 'International Tables Vol C Tables 4.2.6.8 and 6.1.1.4'
N N 0.0061 0.0033 'International Tables Vol C Tables 4.2.6.8 and 6.1.1.4'
O O 0.0106 0.0060 'International Tables Vol C Tables 4.2.6.8 and 6.1.1.4'
Zn Zn 0.2839 1.4301 'International Tables Vol C Tables 4.2.6.8 and 6.1.1.4'

loop_
_geom_angle_atom_site_label_1
_geom_angle_atom_site_label_2
_geom_angle_atom_site_label_3
_geom_angle
_geom_angle_site_symmetry_1
_geom_angle_site_symmetry_3
O2 C1 O1 124.9(3) . .
O2 C1 C2 119.8(3) . .
O1 C1 C2 115.3(3) . .
C3 C2 C7 120.3(3) . .
C3 C2 C1 121.5(3) . .
C7 C2 C1 118.1(3) . .
C2 C3 C4 120.2(3) . .
C2 C3 H3 119.9 . .
C4 C3 H3 119.9 . .
C3 C4 C5 118.6(3) . .
C3 C4 H4 120.7 . .
C5 C4 H4 120.7 . .
C6 C5 C4 121.9(3) . .
C6 C5 N3 118.7(3) . .
C4 C5 N3 119.2(3) . .
C5 C6 C7 118.7(3) . .
C5 C6 H6 120.6 . .
C7 C6 H6 120.6 . .
C2 C7 C6 120.1(3) . .
C2 C7 H7 120.0 . .
C6 C7 H7 120.0 . .
C9 C8 H8A 109.5 . .
C9 C8 H8B 109.5 . .
H8A C8 H8B 109.5 . .
C9 C8 H8C 109.5 . .
H8A C8 H8C 109.5 . .
H8B C8 H8C 109.5 . .
N2 C9 N3 110.6(2) . .
N2 C9 C8 126.0(3) . .
N3 C9 C8 123.3(3) . .
N1 C10 N3 110.3(3) . .
N1 C10 H10 124.8 . .
N3 C10 H10 124.8 . .
O4 C11 O3 123.8(3) . .
O4 C11 C12 119.9(3) . .
O3 C11 C12 116.2(3) . .
C13 C12 C17 118.7(3) . .
C13 C12 C11 121.0(3) . .
C17 C12 C11 120.0(3) . .
C14 C13 C12 121.3(3) . .
C14 C13 H13 119.4 . .
C12 C13 H13 119.4 . .
C15 C14 C13 118.8(3) . .
C15 C14 H14 120.6 . .
C13 C14 H14 120.6 . .
C14 C15 C16 120.9(3) . .
C14 C15 N6 120.2(3) . .
C16 C15 N6 118.9(3) . .
C17 C16 C15 119.6(3) . .
C17 C16 H16 120.2 . .
C15 C16 H16 120.2 . .
C16 C17 C12 120.6(3) . .
C16 C17 H17 119.7 . .
C12 C17 H17 119.7 . .
C19 C18 H18A 109.5 . .
C19 C18 H18B 109.5 . .
H18A C18 H18B 109.5 . .
C19 C18 H18C 109.5 . .
H18A C18 H18C 109.5 . .
H18B C18 H18C 109.5 . .
N5 C19 N6 111.3(2) . .
N5 C19 C18 124.8(3) . .
N6 C19 C18 123.8(3) . .
N4 C20 N6 111.3(3) . .
N4 C20 H20 124.4 . .
N6 C20 H20 124.4 . .
C10 N1 N2 108.0(2) . .
C10 N1 Zn1 129.0(2) . 2_664
N2 N1 Zn1 122.99(19) . 2_664
C9 N2 N1 106.5(2) . .
C10 N3 C9 104.5(2) . .
C10 N3 C5 129.5(3) . .
C9 N3 C5 125.9(2) . .
C20 N4 N5 107.3(2) . .
C20 N4 Zn1 125.17(19) . 4_655
N5 N4 Zn1 127.5(2) . 4_655
C19 N5 N4 106.3(2) . .
C20 N6 C19 103.8(3) . .
C20 N6 C15 127.0(3) . .
C19 N6 C15 129.1(2) . .
C1 O1 Zn1 110.1(2) . .
C11 O3 Zn1 107.5(2) . .
O1 Zn1 O3 107.51(11) . .
O1 Zn1 N4 123.97(11) . 4_354
O3 Zn1 N4 117.36(10) . 4_354
O1 Zn1 N1 105.60(10) . 2_465
O3 Zn1 N1 98.56(11) . 2_465
N4 Zn1 N1 99.29(11) 4_354 2_465

loop_
_geom_bond_atom_site_label_1
_geom_bond_atom_site_label_2
_geom_bond_distance
_geom_bond_site_symmetry_2
C1 O2 1.236(4) .
C1 O1 1.298(4) .
C1 C2 1.525(4) .
C2 C3 1.391(5) .
C2 C7 1.393(5) .
C3 C4 1.393(5) .
C3 H3 0.9400 .
C4 C5 1.393(5) .
C4 H4 0.9400 .
C5 C6 1.388(5) .
C5 N3 1.450(4) .
C6 C7 1.396(4) .
C6 H6 0.9400 .
C7 H7 0.9400 .
C8 C9 1.488(4) .
C8 H8A 0.9700 .
C8 H8B 0.9700 .
C8 H8C 0.9700 .
C9 N2 1.309(4) .
C9 N3 1.371(4) .
C10 N1 1.302(4) .
C10 N3 1.361(4) .
C10 H10 0.9400 .
C11 O4 1.238(4) .
C11 O3 1.280(4) .
C11 C12 1.517(4) .
C12 C13 1.400(4) .
C12 C17 1.405(4) .
C13 C14 1.397(4) .
C13 H13 0.9400 .
C14 C15 1.393(4) .
C14 H14 0.9400 .
C15 C16 1.399(4) .
C15 N6 1.440(4) .
C16 C17 1.387(5) .
C16 H16 0.9400 .
C17 H17 0.9400 .
C18 C19 1.494(4) .
C18 H18A 0.9700 .
C18 H18B 0.9700 .
C18 H18C 0.9700 .
C19 N5 1.311(4) .
C19 N6 1.383(4) .
C20 N4 1.312(4) .
C20 N6 1.361(4) .
C20 H20 0.9400 .
N1 N2 1.385(3) .
N1 Zn1 2.081(3) 2_664
N4 N5 1.400(3) .
N4 Zn1 2.029(3) 4_655
O1 Zn1 1.967(2) .
O3 Zn1 1.986(2) .
Zn1 N4 2.029(3) 4_354
Zn1 N1 2.081(3) 2_465
